data_7219012
loop_
_publ_author_name
'Li, Qipeng'
'Jiang, Xiang'
'Du, Shaowu'

_publ_section_title
;
 Solvent-dependent assemblies, structure diversities and magnetic
 properties of two homochiral Co(ii)/Na(i) coordination polymers
;
_journal_issue 3
_journal_name_full 'RSC Adv.'
_journal_page_first 1785
_journal_paper_doi 10.1039/C4RA09263E
_journal_volume 5
_journal_year 2014
_chemical_absolute_configuration S
_chemical_formula_sum 'C7 H11 Co N Na O6'
_chemical_formula_weight 287.09
_chemical_name_systematic
; 
 ? 
;
_space_group_IT_number 19
_symmetry_cell_setting orthorhombic
_symmetry_space_group_name_Hall 'P 2ac 2ab'
_symmetry_space_group_name_H-M 'P 21 21 21'
_atom_sites_solution_hydrogens geom
_atom_sites_solution_primary direct
_atom_sites_solution_secondary difmap
_audit_creation_method SHELXL-97
_cell_angle_alpha 90.00
_cell_angle_beta 90.00
_cell_angle_gamma 90.00
_cell_formula_units_Z 4
_cell_length_a 8.3415(3)
_cell_length_b 9.3745(4)
_cell_length_c 13.5440(5)
_cell_measurement_reflns_used 3250
_cell_measurement_temperature 293(2)
_cell_measurement_theta_max 27.4547
_cell_measurement_theta_min 3.5979
_cell_volume 1059.11(7)
_computing_structure_refinement 'SHELXL-97 (Sheldrick, 1997)'
_computing_structure_solution 'SHELXS-97 (Sheldrick, 1990)'
_diffrn_ambient_temperature 293(2)
_diffrn_measured_fraction_theta_full 0.983
_diffrn_measured_fraction_theta_max 0.983
_diffrn_radiation_monochromator graphite
_diffrn_radiation_source 'fine-focus sealed tube'
_diffrn_radiation_type MoK\a
_diffrn_radiation_wavelength 0.71073
_diffrn_reflns_av_R_equivalents 0.0165
_diffrn_reflns_av_sigmaI/netI 0.0206
_diffrn_reflns_limit_h_max 9
_diffrn_reflns_limit_h_min -9
_diffrn_reflns_limit_k_max 10
_diffrn_reflns_limit_k_min -10
_diffrn_reflns_limit_l_max 16
_diffrn_reflns_limit_l_min -15
_diffrn_reflns_number 6640
_diffrn_reflns_theta_full 24.96
_diffrn_reflns_theta_max 24.96
_diffrn_reflns_theta_min 3.60
_exptl_absorpt_coefficient_mu 1.672
_exptl_absorpt_correction_T_max 1.0000
_exptl_absorpt_correction_T_min 0.8402
_exptl_absorpt_correction_type multi-scan
_exptl_crystal_colour Red
_exptl_crystal_density_diffrn 1.800
_exptl_crystal_density_method 'not measured'
_exptl_crystal_description Prism
_exptl_crystal_F_000 584
_exptl_crystal_size_max 0.6000
_exptl_crystal_size_mid 0.4000
_exptl_crystal_size_min 0.4000
_refine_diff_density_max 0.408
_refine_diff_density_min -0.566
_refine_diff_density_rms 0.073
_refine_ls_abs_structure_details 'Flack H D (1983), Acta Cryst. A39, 876-881'
_refine_ls_abs_structure_Flack 0.02(2)
_refine_ls_extinction_method none
_refine_ls_goodness_of_fit_ref 1.098
_refine_ls_hydrogen_treatment mixed
_refine_ls_matrix_type full
_refine_ls_number_parameters 145
_refine_ls_number_reflns 1818
_refine_ls_number_restraints 0
_refine_ls_restrained_S_all 1.098
_refine_ls_R_factor_all 0.0289
_refine_ls_R_factor_gt 0.0280
_refine_ls_shift/su_max 0.000
_refine_ls_shift/su_mean 0.000
_refine_ls_structure_factor_coef Fsqd
_refine_ls_weighting_details 'calc w=1/[\s^2^(Fo^2^)+(0.0605P)^2^+0.2791P] where P=(Fo^2^+2Fc^2^)/3'
_refine_ls_weighting_scheme calc
_refine_ls_wR_factor_gt 0.0837
_refine_ls_wR_factor_ref 0.0844
_reflns_number_gt 1761
_reflns_number_total 1818
_reflns_threshold_expression >2sigma(I)
_cod_data_source_file c4ra09263e2.cif
_cod_data_source_block S-2
_cod_depositor_comments
;
The following automatic conversions were performed:

'_exptl_absorpt_correction_type' value 'Multi-scan' changed to
'multi-scan' according to
/usr/data/users/saulius/crontab/automatic-downloads/rss-feeds/RSC/lib/dictionaries/cif_core.dic
dictionary named 'cif_core.dic' version 2.4.2 from 2011-04-26.

Automatic conversion script
Id: cif_fix_values 2935 2014-11-11 08:27:57Z andrius 
;
_cod_original_sg_symbol_H-M P2(1)2(1)2(1)
_cod_database_code 7219012

loop_
_symmetry_equiv_pos_as_xyz
'x, y, z'
'-x+1/2, -y, z+1/2'
'-x, y+1/2, -z+1/2'
'x+1/2, -y+1/2, -z'

loop_
_atom_site_label
_atom_site_type_symbol
_atom_site_fract_x
_atom_site_fract_y
_atom_site_fract_z
_atom_site_U_iso_or_equiv
_atom_site_adp_type
_atom_site_occupancy
_atom_site_symmetry_multiplicity
_atom_site_calc_flag
_atom_site_refinement_flags
Co1 Co 0.92465(5) 0.41649(5) 0.17215(3) 0.01697(15) Uani 1 1 d .
O6 O 0.8283(3) 0.3233(3) 0.30531(17) 0.0316(6) Uani 1 1 d .
H6A H 0.8677 0.2441 0.3137 0.047 Uiso 1 1 calc R
O5 O 0.9397(3) 0.6072(3) -0.09576(17) 0.0312(6) Uani 1 1 d .
O4 O 0.8625(3) 0.8142(3) 0.29175(17) 0.0217(5) Uani 1 1 d .
O3 O 0.7943(3) 0.2622(3) 0.09398(17) 0.0263(6) Uani 1 1 d .
C2 C 0.9178(4) 0.5712(4) -0.0074(2) 0.0196(6) Uani 1 1 d .
O2 O 0.9677(3) 0.6026(3) 0.25276(18) 0.0266(6) Uani 1 1 d .
O1 O 1.0117(3) 0.4947(3) 0.04129(18) 0.0271(6) Uani 1 1 d .
N1 N 0.7205(3) 0.5461(3) 0.13067(18) 0.0158(6) Uani 1 1 d .
C4 C 0.6533(5) 0.3219(4) 0.0491(3) 0.0303(9) Uani 1 1 d .
H4A H 0.5725 0.2482 0.0421 0.036 Uiso 1 1 calc R
H4B H 0.6797 0.3569 -0.0163 0.036 Uiso 1 1 calc R
C3 C 0.5861(4) 0.4440(4) 0.1111(2) 0.0216(7) Uani 1 1 d .
H3A H 0.5549 0.4033 0.1749 0.026 Uiso 1 1 calc R
C1 C 0.7683(4) 0.6296(4) 0.0436(2) 0.0233(8) Uani 1 1 d .
H1A H 0.7883 0.7273 0.0637 0.028 Uiso 1 1 calc R
H1B H 0.6804 0.6305 -0.0032 0.028 Uiso 1 1 calc R
C6 C 0.6922(4) 0.6408(4) 0.2162(2) 0.0192(7) Uani 1 1 d .
H6B H 0.6325 0.5901 0.2667 0.023 Uiso 1 1 calc R
H6C H 0.6298 0.7230 0.1958 0.023 Uiso 1 1 calc R
C5 C 0.4370(5) 0.5067(4) 0.0658(3) 0.0354(9) Uani 1 1 d .
H5A H 0.3983 0.5830 0.1066 0.053 Uiso 1 1 calc R
H5B H 0.3561 0.4342 0.0606 0.053 Uiso 1 1 calc R
H5C H 0.4615 0.5429 0.0012 0.053 Uiso 1 1 calc R
C9 C 0.8527(4) 0.6892(4) 0.2573(2) 0.0184(7) Uani 1 1 d .
Na1 Na 0.6896(4) 0.0320(3) 0.1823(3) 0.1022(9) Uani 1 1 d .

loop_
_atom_site_aniso_label
_atom_site_aniso_U_11
_atom_site_aniso_U_22
_atom_site_aniso_U_33
_atom_site_aniso_U_23
_atom_site_aniso_U_13
_atom_site_aniso_U_12
Co1 0.0184(2) 0.0139(3) 0.0186(2) 0.00120(18) -0.00197(16) 0.00147(18)
O6 0.0378(15) 0.0268(15) 0.0301(13) 0.0054(12) 0.0123(11) 0.0068(12)
O5 0.0292(12) 0.0409(16) 0.0234(12) 0.0103(12) 0.0050(10) 0.0116(13)
O4 0.0192(11) 0.0185(14) 0.0276(12) -0.0069(10) -0.0041(9) -0.0030(10)
O3 0.0287(13) 0.0184(14) 0.0319(12) -0.0051(12) -0.0057(11) 0.0016(11)
C2 0.0199(14) 0.0161(17) 0.0227(15) 0.0014(13) 0.0006(13) -0.0015(16)
O2 0.0234(12) 0.0180(14) 0.0382(13) -0.0069(12) -0.0116(10) 0.0026(10)
O1 0.0201(12) 0.0323(17) 0.0289(13) 0.0106(11) 0.0028(10) 0.0069(11)
N1 0.0156(12) 0.0155(16) 0.0163(12) 0.0000(11) -0.0002(10) 0.0003(11)
C4 0.034(2) 0.025(2) 0.0315(18) -0.0099(16) -0.0099(16) 0.0004(18)
C3 0.0209(15) 0.0197(18) 0.0241(15) -0.0028(14) -0.0041(13) -0.0041(15)
C1 0.0257(18) 0.021(2) 0.0232(17) 0.0060(14) 0.0014(14) 0.0060(14)
C6 0.0184(16) 0.0166(18) 0.0225(15) -0.0026(14) 0.0023(13) -0.0001(13)
C5 0.0235(19) 0.032(2) 0.050(2) -0.0118(18) -0.0133(18) 0.0053(17)
C9 0.0191(16) 0.0164(18) 0.0196(15) -0.0004(14) -0.0022(12) -0.0034(15)
Na1 0.0897(19) 0.085(2) 0.132(2) 0.019(2) -0.0297(19) -0.0105(15)

loop_
_atom_type_symbol
_atom_type_description
_atom_type_scat_dispersion_real
_atom_type_scat_dispersion_imag
_atom_type_scat_source
C C 0.0033 0.0016 'International Tables Vol C Tables 4.2.6.8 and 6.1.1.4'
H H 0.0000 0.0000 'International Tables Vol C Tables 4.2.6.8 and 6.1.1.4'
N N 0.0061 0.0033 'International Tables Vol C Tables 4.2.6.8 and 6.1.1.4'
O O 0.0106 0.0060 'International Tables Vol C Tables 4.2.6.8 and 6.1.1.4'
Na Na 0.0362 0.0249 'International Tables Vol C Tables 4.2.6.8 and 6.1.1.4'
Co Co 0.3494 0.9721 'International Tables Vol C Tables 4.2.6.8 and 6.1.1.4'

loop_
_geom_angle_atom_site_label_1
_geom_angle_atom_site_label_2
_geom_angle_atom_site_label_3
_geom_angle
_geom_angle_site_symmetry_1
_geom_angle_site_symmetry_3
O1 Co1 O4 93.78(9) . 3_745
O1 Co1 O2 95.28(10) . .
O4 Co1 O2 96.65(9) 3_745 .
O1 Co1 O3 89.65(10) . .
O4 Co1 O3 104.12(9) 3_745 .
O2 Co1 O3 158.30(9) . .
O1 Co1 O6 176.66(11) . .
O4 Co1 O6 86.26(10) 3_745 .
O2 Co1 O6 88.03(10) . .
O3 Co1 O6 87.10(10) . .
O1 Co1 N1 81.57(9) . .
O4 Co1 N1 172.93(10) 3_745 .
O2 Co1 N1 78.58(9) . .
O3 Co1 N1 81.28(10) . .
O6 Co1 N1 98.69(10) . .
C2 O5 Na1 113.1(2) . 4
C9 O4 Co1 124.8(2) . 3_755
C9 O4 Na1 115.5(2) . 1_565
Co1 O4 Na1 102.72(11) 3_755 1_565
C4 O3 Co1 111.7(2) . .
C4 O3 Na1 104.0(2) . .
Co1 O3 Na1 120.74(12) . .
O1 C2 O5 124.4(3) . .
O1 C2 C1 118.6(3) . .
O5 C2 C1 116.9(3) . .
C9 O2 Co1 115.7(2) . .
C2 O1 Co1 116.0(2) . .
C1 N1 C6 110.6(3) . .
C1 N1 C3 113.7(3) . .
C6 N1 C3 113.7(2) . .
C1 N1 Co1 107.1(2) . .
C6 N1 Co1 105.04(19) . .
C3 N1 Co1 106.0(2) . .
O3 C4 C3 111.1(3) . .
N1 C3 C4 107.5(3) . .
N1 C3 C5 116.1(3) . .
C4 C3 C5 111.8(3) . .
N1 C1 C2 113.2(3) . .
N1 C6 C9 109.0(3) . .
O2 C9 O4 124.5(3) . .
O2 C9 C6 117.5(3) . .
O4 C9 C6 118.0(3) . .
O3 Na1 O5 116.98(13) . 4_455
O3 Na1 O4 130.28(13) . 1_545
O5 Na1 O4 105.24(12) 4_455 1_545

loop_
_geom_bond_atom_site_label_1
_geom_bond_atom_site_label_2
_geom_bond_distance
_geom_bond_site_symmetry_2
Co1 O1 2.051(2) .
Co1 O4 2.076(2) 3_745
Co1 O2 2.089(2) .
Co1 O3 2.096(2) .
Co1 O6 2.159(2) .
Co1 N1 2.166(3) .
O5 C2 1.257(4) .
O5 Na1 2.724(4) 4
O4 C9 1.264(4) .
O4 Co1 2.076(2) 3_755
O4 Na1 2.906(4) 1_565
O3 C4 1.437(4) .
O3 Na1 2.618(4) .
C2 O1 1.249(4) .
C2 C1 1.527(5) .
O2 C9 1.258(4) .
N1 C1 1.470(4) .
N1 C6 1.478(4) .
N1 C3 1.499(4) .
C4 C3 1.526(5) .
C3 C5 1.507(5) .
C6 C9 1.519(4) .
Na1 O5 2.724(4) 4_455
Na1 O4 2.906(4) 1_545
